data_4318441
loop_
_publ_author_name
'Katerina Chryssou'
'Maria Pelecanou'
'Ioannis C. Pirmettis'
'Minas S. Papadopoulos'
'Catherine Raptopoulou'
'Aris Terzis'
'Efstratios Chiotellis'
'Chariklia I. Stassinopoulou'

_publ_section_title
;
 New Oxorhenium(V) Complexes from the Widely Used Diaminedithiol (DADT)
 Ligand System
;
_journal_name_full 'Inorganic Chemistry'
_journal_page_first 4653
_journal_page_last 4663
_journal_paper_doi 10.1021/ic020247s
_journal_volume 41
_journal_year 2002
_chemical_formula_sum 'C30 H46 N3 O2 Re S4'
_chemical_formula_weight 795.17
_chemical_name_systematic
;
  ?
;
_space_group_IT_number 14
_symmetry_cell_setting monoclinic
_symmetry_space_group_name_Hall '-P 2ybc'
_symmetry_space_group_name_H-M 'P 1 21/c 1'
_atom_sites_solution_hydrogens geom
_atom_sites_solution_primary direct
_atom_sites_solution_secondary difmap
_audit_creation_method SHELXL
_cell_angle_alpha 90.00
_cell_angle_beta 113.78(2)
_cell_angle_gamma 90.00
_cell_formula_units_Z 4
_cell_length_a 15.63(1)
_cell_length_b 15.28(2)
_cell_length_c 16.07(1)
_cell_measurement_reflns_used 25
_cell_measurement_temperature 298
_cell_measurement_theta_max 11.6
_cell_measurement_theta_min 5.4
_cell_volume 3512(6)
_computing_cell_refinement 'Program LEAST (UCLA Crystallographic package, C.E.Strouse 1994)'
_computing_data_collection 'Program COLLECT (UCLA Crystallographic package, C.E.Strouse 1994)'
_computing_data_reduction 'Program REDUCE (UCLA Crystallographic package, C.E.Strouse 1994)'
_computing_molecular_graphics ORTEP
_computing_structure_refinement 'SHELXL-93 (Sheldrick, 1993)'
_computing_structure_solution 'SHELXS-86 (Sheldrick, 1986)'
_diffrn_ambient_temperature 298
_diffrn_measurement_device 'Crystal Logic Dual Goniometer'
_diffrn_measurement_method 'theta-2theta scans'
_diffrn_radiation_monochromator graphite
_diffrn_radiation_source 'fine-focus sealed tube'
_diffrn_radiation_type MoK\a
_diffrn_radiation_wavelength 0.71073
_diffrn_reflns_av_R_equivalents 0.0456
_diffrn_reflns_av_sigmaI/netI 0.0527
_diffrn_reflns_limit_h_max 10
_diffrn_reflns_limit_h_min -14
_diffrn_reflns_limit_k_max 13
_diffrn_reflns_limit_k_min 0
_diffrn_reflns_limit_l_max 14
_diffrn_reflns_limit_l_min 0
_diffrn_reflns_number 2881
_diffrn_reflns_theta_max 18.99
_diffrn_reflns_theta_min 1.42
_diffrn_standards_decay_% 2.9
_diffrn_standards_interval_count 97
_diffrn_standards_number 3
_exptl_absorpt_coefficient_mu 3.727
_exptl_absorpt_correction_T_max 1.00
_exptl_absorpt_correction_T_min 0.93
_exptl_absorpt_correction_type 'psi-scan empirical'
_exptl_crystal_colour red
_exptl_crystal_density_diffrn 1.502
_exptl_crystal_density_meas 1.48
_exptl_crystal_density_method 'floating method'
_exptl_crystal_description parallelipiped
_exptl_crystal_F_000 1608
_exptl_crystal_size_max 0.40
_exptl_crystal_size_mid 0.15
_exptl_crystal_size_min 0.08
_refine_diff_density_max 1.470
_refine_diff_density_min -1.258
_refine_diff_density_rms 0.125
_refine_ls_extinction_method none
_refine_ls_goodness_of_fit_all 1.105
_refine_ls_goodness_of_fit_obs 1.140
_refine_ls_matrix_type full
_refine_ls_number_parameters 361
_refine_ls_number_reflns 2755
_refine_ls_number_restraints 0
_refine_ls_restrained_S_all 1.105
_refine_ls_restrained_S_obs 1.140
_refine_ls_R_factor_all 0.0613
_refine_ls_R_factor_obs 0.0452
_refine_ls_shift/esd_max 0.001
_refine_ls_shift/esd_mean 0.000
_refine_ls_structure_factor_coef Fsqd
_refine_ls_weighting_details 'w=1/[\s^2^(Fo^2^)+(0.0676P)^2^+18.2248P] where P=(Fo^2^+2Fc^2^)/3'
_refine_ls_weighting_scheme calc
_refine_ls_wR_factor_all 0.1278
_refine_ls_wR_factor_obs 0.1154
_reflns_number_observed 2191
_reflns_number_total 2755
_reflns_observed_criterion >2sigma(I)
_cod_data_source_file ic020247s_1.cif
_cod_data_source_block shel93
_cod_depositor_comments
;
The following automatic conversions were performed:

'_refine_ls_weighting_scheme' value 'calc
w=1/[\s^2^(Fo^2^)+(0.0676P)^2^+18.2248P] where P=(Fo^2^+2Fc^2^)/3'
was changed to 'calc'. New tag '_refine_ls_weighting_details' was
created. The value of the new tag was set to
'w=1/[\s^2^(Fo^2^)+(0.0676P)^2^+18.2248P] where P=(Fo^2^+2Fc^2^)/3'.

Automatic conversion script
Id: cif_fix_values 3143 2015-03-26 13:38:13Z robertas 
;
_cod_original_cell_volume 3512(5)
_cod_database_code 4318441

loop_
_symmetry_equiv_pos_as_xyz
'x, y, z'
'x, -y+1/2, z+1/2'
'-x, -y, -z'
'-x, y-1/2, -z-1/2'

loop_
_atom_site_aniso_label
_atom_site_aniso_U_11
_atom_site_aniso_U_22
_atom_site_aniso_U_33
_atom_site_aniso_U_23
_atom_site_aniso_U_13
_atom_site_aniso_U_12
Re 0.0492(5) 0.0684(5) 0.0297(4) 0.0000(3) 0.0242(3) -0.0049(3)
O1 0.068(7) 0.082(7) 0.029(5) 0.005(5) 0.018(5) 0.006(6)
S1 0.050(2) 0.083(3) 0.038(2) 0.001(2) 0.019(2) -0.008(2)
S3 0.065(3) 0.078(3) 0.032(2) 0.008(2) 0.028(2) -0.006(2)
S4 0.051(3) 0.128(4) 0.040(2) 0.003(2) 0.024(2) -0.022(3)
N1 0.047(8) 0.072(8) 0.035(7) 0.004(6) 0.027(6) 0.005(7)
N2 0.069(8) 0.058(8) 0.037(7) -0.010(6) 0.027(6) -0.001(7)
C1 0.057(10) 0.068(11) 0.039(9) -0.001(8) 0.016(8) -0.006(8)
C2 0.043(9) 0.073(10) 0.036(9) 0.015(8) 0.023(8) -0.004(8)
S2 0.073(3) 0.083(3) 0.053(3) 0.010(2) 0.044(2) -0.002(2)
C3 0.058(10) 0.075(11) 0.034(9) 0.025(8) 0.030(8) 0.010(9)
C4 0.066(11) 0.089(13) 0.063(12) 0.019(9) 0.043(10) 0.012(9)
C5 0.069(11) 0.088(12) 0.028(9) -0.013(9) 0.019(8) -0.019(10)
C6 0.087(12) 0.072(11) 0.028(8) -0.009(8) 0.028(8) -0.016(10)
C7 0.077(11) 0.059(10) 0.059(10) -0.005(8) 0.045(9) 0.000(9)
C8 0.054(10) 0.099(13) 0.072(11) -0.006(10) 0.048(9) -0.020(9)
C9 0.111(14) 0.059(12) 0.075(12) 0.023(9) 0.057(11) 0.014(10)
C10 0.069(12) 0.128(16) 0.049(11) 0.015(10) 0.018(10) 0.001(11)
C11 0.075(12) 0.059(11) 0.080(12) -0.011(10) 0.026(10) 0.009(10)
C12 0.079(14) 0.098(14) 0.076(12) -0.031(11) 0.027(11) -0.016(11)
N3 0.097(12) 0.094(11) 0.049(8) -0.012(8) 0.036(8) -0.011(9)
C13 0.160(22) 0.179(24) 0.128(20) -0.107(19) 0.092(17) -0.090(19)
C14 0.184(28) 0.255(35) 0.104(20) -0.078(22) 0.083(20) -0.107(26)
O2 0.187(17) 0.164(15) 0.154(16) -0.065(14) 0.082(14) -0.106(14)
C15 0.183(26) 0.197(28) 0.155(24) -0.072(22) 0.122(21) -0.103(23)
C16 0.172(23) 0.105(16) 0.070(14) 0.005(12) 0.049(14) -0.046(15)
C17 0.057(10) 0.072(11) 0.022(8) 0.010(8) 0.031(8) 0.009(10)
C18 0.048(11) 0.070(13) 0.044(10) -0.011(9) -0.001(9) -0.004(9)
C19 0.081(14) 0.055(11) 0.080(13) 0.005(10) 0.029(12) 0.013(11)
C20 0.069(13) 0.094(15) 0.050(11) -0.004(11) 0.032(10) -0.020(12)
C21 0.062(12) 0.090(14) 0.051(11) 0.017(10) 0.026(10) 0.024(10)
C22 0.071(12) 0.059(11) 0.055(11) 0.011(9) 0.033(10) 0.012(10)
C23 0.072(14) 0.153(19) 0.065(12) 0.002(12) -0.004(11) 0.006(12)
C24 0.035(9) 0.083(12) 0.051(10) 0.015(9) 0.027(8) 0.010(9)
C25 0.062(11) 0.083(13) 0.077(12) 0.008(10) 0.035(10) -0.014(10)
C26 0.063(12) 0.094(13) 0.062(12) 0.012(11) 0.010(10) -0.029(10)
C27 0.045(11) 0.151(20) 0.049(12) 0.033(13) 0.017(9) 0.006(12)
C28 0.049(11) 0.102(14) 0.048(11) 0.017(10) 0.025(9) 0.006(10)
C29 0.065(11) 0.076(11) 0.037(9) 0.006(9) 0.029(9) 0.015(8)
C30 0.081(13) 0.219(24) 0.077(13) 0.046(14) 0.052(11) -0.032(15)

loop_
_atom_site_label
_atom_site_type_symbol
_atom_site_fract_x
_atom_site_fract_y
_atom_site_fract_z
_atom_site_U_iso_or_equiv
_atom_site_thermal_displace_type
_atom_site_occupancy
_atom_site_calc_flag
_atom_site_refinement_flags
_atom_site_disorder_group
Re Re 0.24173(4) 0.12653(4) 0.30326(3) 0.0464(3) Uani 1 d . .
O1 O 0.2684(6) 0.0308(6) 0.2727(6) 0.060(3) Uani 1 d . .
S1 S 0.0832(3) 0.1068(3) 0.2705(2) 0.0566(11) Uani 1 d . .
S3 S 0.2143(3) 0.2164(3) 0.1807(2) 0.0561(11) Uani 1 d . .
S4 S 0.4015(3) 0.1798(3) 0.3723(3) 0.0712(13) Uani 1 d . .
N1 N 0.2574(7) 0.0855(8) 0.4436(7) 0.048(3) Uani 1 d . .
N2 N 0.2289(8) 0.2600(7) 0.3776(7) 0.053(3) Uani 1 d . .
C1 C 0.0896(10) 0.0245(9) 0.3583(9) 0.056(4) Uani 1 d . .
C2 C 0.1646(9) 0.0610(9) 0.4465(8) 0.049(4) Uani 1 d . .
S2 S 0.1963(3) -0.0125(3) 0.5463(3) 0.0639(12) Uani 1 d . .
C3 C 0.3215(9) 0.0073(10) 0.4720(9) 0.052(4) Uani 1 d . .
C4 C 0.3157(10) -0.0411(11) 0.5549(10) 0.067(5) Uani 1 d . .
C5 C 0.2973(11) 0.1617(11) 0.5102(9) 0.062(4) Uani 1 d . .
C6 C 0.2400(11) 0.2437(10) 0.4739(9) 0.061(4) Uani 1 d . .
C7 C 0.1079(10) -0.0677(9) 0.3278(10) 0.059(4) Uani 1 d . .
C8 C -0.0037(10) 0.0254(11) 0.3677(11) 0.068(5) Uani 1 d . .
C9 C 0.3241(12) -0.1401(10) 0.5436(11) 0.075(5) Uani 1 d . .
C10 C 0.3899(11) -0.0112(13) 0.6470(11) 0.084(5) Uani 1 d . .
C11 C 0.1472(11) 0.3200(10) 0.3298(11) 0.073(5) Uani 1 d . .
C12 C 0.1548(13) 0.4072(12) 0.3824(12) 0.086(5) Uani 1 d . .
N3 N 0.2492(10) 0.4432(9) 0.4128(8) 0.077(4) Uani 1 d . .
C13 C 0.2594(18) 0.5114(17) 0.4839(16) 0.144(10) Uani 1 d . .
C14 C 0.3604(20) 0.5417(23) 0.5186(17) 0.173(13) Uani 1 d . .
O2 O 0.3809(13) 0.5812(12) 0.4502(14) 0.164(7) Uani 1 d . .
C15 C 0.3660(20) 0.5179(20) 0.3804(19) 0.161(12) Uani 1 d . .
C16 C 0.2690(18) 0.4855(14) 0.3405(13) 0.116(8) Uani 1 d . .
C17 C 0.0982(10) 0.2046(11) 0.0964(8) 0.046(4) Uani 1 d . .
C18 C 0.0650(11) 0.1250(11) 0.0578(10) 0.060(4) Uani 1 d . .
C19 C -0.0209(13) 0.1192(11) -0.0148(12) 0.073(5) Uani 1 d . .
C20 C -0.0774(11) 0.1920(13) -0.0493(10) 0.069(5) Uani 1 d . .
C21 C -0.0449(12) 0.2745(12) -0.0067(11) 0.066(5) Uani 1 d . .
C22 C 0.0438(12) 0.2809(10) 0.0660(10) 0.059(4) Uani 1 d . .
C23 C -0.1740(13) 0.1870(15) -0.1304(12) 0.106(7) Uani 1 d . .
C24 C 0.4449(9) 0.2207(11) 0.2938(10) 0.053(4) Uani 1 d . .
C25 C 0.4955(11) 0.2977(12) 0.3166(11) 0.072(5) Uani 1 d . .
C26 C 0.5409(11) 0.3261(12) 0.2601(13) 0.078(5) Uani 1 d . .
C27 C 0.5359(11) 0.2769(16) 0.1865(12) 0.082(6) Uani 1 d . .
C28 C 0.4850(11) 0.2019(13) 0.1630(10) 0.065(5) Uani 1 d . .
C29 C 0.4378(10) 0.1717(10) 0.2178(9) 0.056(4) Uani 1 d . .
C30 C 0.5887(13) 0.3104(16) 0.1274(12) 0.119(8) Uani 1 d . .

loop_
_atom_type_symbol
_atom_type_description
_atom_type_scat_dispersion_real
_atom_type_scat_dispersion_imag
_atom_type_scat_source
C C 0.0033 0.0016 'International Tables Vol C Tables 4.2.6.8 and 6.1.1.4'
H H 0.0000 0.0000 'International Tables Vol C Tables 4.2.6.8 and 6.1.1.4'
N N 0.0061 0.0033 'International Tables Vol C Tables 4.2.6.8 and 6.1.1.4'
O O 0.0106 0.0060 'International Tables Vol C Tables 4.2.6.8 and 6.1.1.4'
S S 0.1246 0.1234 'International Tables Vol C Tables 4.2.6.8 and 6.1.1.4'
Re Re -1.0185 7.2310 'International Tables Vol C Tables 4.2.6.8 and 6.1.1.4'

loop_
_geom_angle_atom_site_label_1
_geom_angle_atom_site_label_2
_geom_angle_atom_site_label_3
_geom_angle
_geom_angle_site_symmetry_1
_geom_angle_site_symmetry_3
_geom_angle_publ_flag
O1 Re N1 96.5(4) . . ?
O1 Re S3 104.9(3) . . ?
N1 Re S3 158.6(3) . . ?
O1 Re S1 101.0(3) . . ?
N1 Re S1 82.4(3) . . ?
S3 Re S1 93.96(13) . . ?
O1 Re N2 168.2(4) . . ?
N1 Re N2 74.8(4) . . ?
S3 Re N2 84.0(3) . . ?
S1 Re N2 85.9(3) . . ?
O1 Re S4 95.5(3) . . ?
N1 Re S4 87.7(3) . . ?
S3 Re S4 89.62(14) . . ?
S1 Re S4 161.53(14) . . ?
N2 Re S4 76.5(3) . . ?
C1 S1 Re 100.8(5) . . ?
C17 S3 Re 111.9(5) . . ?
C24 S4 Re 114.4(5) . . ?
C3 N1 C2 108.8(10) . . ?
C3 N1 C5 110.9(11) . . ?
C2 N1 C5 106.9(10) . . ?
C3 N1 Re 108.3(7) . . ?
C2 N1 Re 112.3(7) . . ?
C5 N1 Re 109.7(8) . . ?
C11 N2 C6 110.3(11) . . ?
C11 N2 Re 119.0(8) . . ?
C6 N2 Re 111.8(9) . . ?
C8 C1 C2 108.1(11) . . ?
C8 C1 C7 110.1(12) . . ?
C2 C1 C7 116.8(12) . . ?
C8 C1 S1 107.9(10) . . ?
C2 C1 S1 104.0(9) . . ?
C7 C1 S1 109.5(9) . . ?
N1 C2 C1 116.5(10) . . ?
N1 C2 S2 104.5(8) . . ?
C1 C2 S2 114.6(10) . . ?
C2 S2 C4 96.7(6) . . ?
N1 C3 C4 112.0(10) . . ?
C9 C4 C10 109.8(13) . . ?
C9 C4 C3 109.3(12) . . ?
C10 C4 C3 113.6(13) . . ?
C9 C4 S2 110.6(11) . . ?
C10 C4 S2 110.2(11) . . ?
C3 C4 S2 103.1(10) . . ?
C6 C5 N1 110.4(11) . . ?
N2 C6 C5 109.7(12) . . ?
N2 C11 C12 112.3(13) . . ?
N3 C12 C11 110.5(14) . . ?
C12 N3 C16 114.1(15) . . ?
C12 N3 C13 107.4(14) . . ?
C16 N3 C13 107.8(16) . . ?
N3 C13 C14 105.4(18) . . ?
O2 C14 C13 112.1(23) . . ?
C14 O2 C15 107.9(19) . . ?
O2 C15 C16 112.6(20) . . ?
N3 C16 C15 108.1(17) . . ?
C18 C17 C22 120.9(13) . . ?
C18 C17 S3 121.2(12) . . ?
C22 C17 S3 117.8(13) . . ?
C17 C18 C19 120.0(14) . . ?
C18 C19 C20 122.1(15) . . ?
C19 C20 C21 118.1(14) . . ?
C19 C20 C23 122.9(17) . . ?
C21 C20 C23 119.0(18) . . ?
C22 C21 C20 119.9(14) . . ?
C17 C22 C21 119.0(14) . . ?
C25 C24 C29 121.6(13) . . ?
C25 C24 S4 117.0(13) . . ?
C29 C24 S4 120.9(13) . . ?
C24 C25 C26 117.9(15) . . ?
C27 C26 C25 120.7(15) . . ?
C28 C27 C26 121.6(15) . . ?
C28 C27 C30 119.8(20) . . ?
C26 C27 C30 118.6(21) . . ?
C27 C28 C29 119.3(15) . . ?
C24 C29 C28 118.9(14) . . ?

loop_
_geom_bond_atom_site_label_1
_geom_bond_atom_site_label_2
_geom_bond_distance
_geom_bond_site_symmetry_2
_geom_bond_publ_flag
Re O1 1.649(10) . ?
Re N1 2.256(10) . ?
Re S3 2.295(4) . ?
Re S1 2.336(4) . ?
Re N2 2.412(11) . ?
Re S4 2.428(4) . ?
S1 C1 1.863(14) . ?
S3 C17 1.783(15) . ?
S4 C24 1.770(14) . ?
N1 C3 1.51(2) . ?
N1 C2 1.52(2) . ?
N1 C5 1.53(2) . ?
N2 C11 1.51(2) . ?
N2 C6 1.51(2) . ?
C1 C8 1.53(2) . ?
C1 C2 1.53(2) . ?
C1 C7 1.56(2) . ?
C2 S2 1.854(13) . ?
S2 C4 1.867(15) . ?
C3 C4 1.56(2) . ?
C4 C9 1.54(2) . ?
C4 C10 1.54(2) . ?
C5 C6 1.51(2) . ?
C11 C12 1.56(2) . ?
C12 N3 1.46(2) . ?
N3 C16 1.47(2) . ?
N3 C13 1.51(2) . ?
C13 C14 1.52(3) . ?
C14 O2 1.40(3) . ?
O2 C15 1.43(3) . ?
C15 C16 1.47(3) . ?
C17 C18 1.37(2) . ?
C17 C22 1.41(2) . ?
C18 C19 1.38(2) . ?
C19 C20 1.39(2) . ?
C20 C21 1.43(2) . ?
C20 C23 1.55(2) . ?
C21 C22 1.41(2) . ?
C24 C25 1.38(2) . ?
C24 C29 1.40(2) . ?
C25 C26 1.43(2) . ?
C26 C27 1.38(2) . ?
C27 C28 1.36(2) . ?
C27 C30 1.57(2) . ?
C28 C29 1.43(2) . ?
